data_4116132
loop_
_publ_author_name
'Luciano Antolini'
'Emilio Tedesco'
'Giovanna Barbarella'
'Laura Favaretto'
'Giovanna Sotgiu'
'Massimo Zambianchi'
'Daniele Casarini'
'Giuseppe Gigli'
'Roberto Cingolani'

_publ_section_title
;
 Molecular Packing and Photoluminescence Efficiency in Odd-Membered
 Oligothiophene S,S-Dioxides
;
_journal_name_full 'Journal of the American Chemical Society'
_journal_page_first 9006
_journal_page_last 9013
_journal_paper_doi 10.1021/ja000834h
_journal_volume 122
_journal_year 2000
_chemical_compound_source synthesis
_chemical_formula_moiety 'C32 H36 O2 S5'
_chemical_formula_sum 'C32 H36 O2 S5'
_chemical_formula_weight 612.91
_chemical_melting_point 385
_chemical_name_systematic
; 
 3'',4''-Bis(n-hexyl)-2,2':5',2'':5'',2''':5''',2''''-quinquethiophene
 1'',1''-dioxide
;
_space_group_IT_number 14
_symmetry_cell_setting monoclinic
_symmetry_space_group_name_Hall '-P 2yn'
_symmetry_space_group_name_H-M 'P 1 21/n 1'
_atom_sites_solution_hydrogens geom
_atom_sites_solution_primary direct
_atom_sites_solution_secondary difmap
_audit_creation_method SHELXL
_cell_angle_alpha 90.00(2)
_cell_angle_beta 90.625(10)
_cell_angle_gamma 90.00(2)
_cell_formula_units_Z 4
_cell_length_a 15.287(2)
_cell_length_b 8.518(3)
_cell_length_c 23.425(3)
_cell_measurement_reflns_used 35
_cell_measurement_temperature 200(1)
_cell_measurement_theta_max 16
_cell_measurement_theta_min 4
_cell_volume 3050.1(12)
_computing_cell_refinement 'Siemens XSCANS'
_computing_data_collection 'Siemens XSCANS'
_computing_data_reduction 'Siemens XSCANS'
_computing_molecular_graphics 'ORTEP (Johnson, 1965)'
_computing_structure_refinement 'SHELXL-93 (Sheldrick, 1993)'
_computing_structure_solution 'SHELXS-86 (Sheldrick, 1990)'
_diffrn_ambient_temperature 200(1)
_diffrn_measurement_device 'Siemens P4RA-M18X diffractometer'
_diffrn_measurement_method 'theta-two(theta) scan'
_diffrn_radiation_monochromator graphite
_diffrn_radiation_source 'rotating anode : 52 KV, 130 mA'
_diffrn_radiation_type MoK\a
_diffrn_radiation_wavelength 0.71069
_diffrn_reflns_av_R_equivalents 0.0317
_diffrn_reflns_av_sigmaI/netI 0.0860
_diffrn_reflns_limit_h_max 1
_diffrn_reflns_limit_h_min -17
_diffrn_reflns_limit_k_max 1
_diffrn_reflns_limit_k_min -9
_diffrn_reflns_limit_l_max 26
_diffrn_reflns_limit_l_min -26
_diffrn_reflns_number 5708
_diffrn_reflns_theta_max 23.99
_diffrn_reflns_theta_min 2.54
_diffrn_standards_decay_% 1.1
_diffrn_standards_interval_count 100
_diffrn_standards_number 3
_exptl_absorpt_coefficient_mu 0.409
_exptl_absorpt_correction_type 'deemed unnecessary'
_exptl_crystal_colour red
_exptl_crystal_density_diffrn 1.335
_exptl_crystal_description 'transparent prisms'
_exptl_crystal_F_000 1296
_exptl_crystal_size_max 0.25
_exptl_crystal_size_mid 0.22
_exptl_crystal_size_min 0.18
_refine_diff_density_max 0.662
_refine_diff_density_min -0.392
_refine_diff_density_rms 0.087
_refine_ls_extinction_method none
_refine_ls_goodness_of_fit_all 1.044
_refine_ls_goodness_of_fit_obs 1.205
_refine_ls_hydrogen_treatment none
_refine_ls_matrix_type full
_refine_ls_number_parameters 375
_refine_ls_number_reflns 4725
_refine_ls_number_restraints 14
_refine_ls_restrained_S_all 1.044
_refine_ls_restrained_S_obs 1.204
_refine_ls_R_factor_all 0.1382
_refine_ls_R_factor_obs 0.0797
_refine_ls_shift/esd_max -0.023
_refine_ls_shift/esd_mean 0.001
_refine_ls_structure_factor_coef Fsqd
_refine_ls_weighting_details 'w=1/[\s^2^(Fo^2^)+(0.1325P)^2^+0.0000P] where P=(Fo^2^+2Fc^2^)/3'
_refine_ls_weighting_scheme calc
_refine_ls_wR_factor_all 0.2346
_refine_ls_wR_factor_obs 0.2057
_reflns_number_observed 2842
_reflns_number_total 4725
_reflns_observed_criterion >2sigma(I)
_cod_data_source_file ja000834h_2.cif
_cod_data_source_block T5
_cod_depositor_comments
;
The following automatic conversions were performed:

'_refine_ls_weighting_scheme' value 'calc
w=1/[\s^2^(Fo^2^)+(0.1325P)^2^+0.0000P] where P=(Fo^2^+2Fc^2^)/3' was
changed to 'calc'. New tag '_refine_ls_weighting_details' was
created. The value of the new tag was set to
'w=1/[\s^2^(Fo^2^)+(0.1325P)^2^+0.0000P] where P=(Fo^2^+2Fc^2^)/3'.

Automatic conversion script
Id: cif_fix_values 3143 2015-03-26 13:38:13Z robertas 
;
_cod_original_cell_volume 3050.0(11)
_cod_database_code 4116132

loop_
_symmetry_equiv_pos_as_xyz
'x, y, z'
'-x+1/2, y+1/2, -z+1/2'
'-x, -y, -z'
'x-1/2, -y-1/2, z-1/2'

loop_
_atom_site_aniso_label
_atom_site_aniso_U_11
_atom_site_aniso_U_22
_atom_site_aniso_U_33
_atom_site_aniso_U_23
_atom_site_aniso_U_13
_atom_site_aniso_U_12
S1A 0.0517(9) 0.0422(9) 0.0674(11) 0.0096(8) -0.0267(8) 0.0065(8)
C2A 0.041(3) 0.043(4) 0.039(3) 0.003(3) -0.004(3) 0.012(3)
C3A 0.055(4) 0.036(4) 0.044(4) 0.001(3) -0.008(3) 0.006(3)
C4A 0.056(4) 0.060(5) 0.045(4) -0.005(3) -0.005(3) -0.009(4)
C5A 0.050(4) 0.063(5) 0.052(4) 0.007(3) -0.017(3) 0.007(3)
C2B 0.037(3) 0.046(4) 0.038(3) 0.004(3) -0.005(3) 0.009(3)
S1B 0.0493(9) 0.0476(10) 0.0488(9) -0.0031(8) -0.0165(7) 0.0196(8)
C3B 0.048(4) 0.043(4) 0.055(4) 0.003(3) -0.013(3) 0.015(3)
C4B 0.049(4) 0.045(4) 0.056(4) 0.000(3) -0.019(3) 0.007(3)
C5B 0.037(3) 0.054(4) 0.040(3) 0.001(3) -0.004(3) 0.014(3)
C2C 0.040(3) 0.063(4) 0.044(3) -0.009(3) -0.007(3) 0.023(3)
S1C 0.0369(8) 0.0421(9) 0.0430(9) 0.0039(7) -0.0061(6) 0.0100(7)
O1 0.042(2) 0.043(2) 0.051(2) -0.004(2) -0.002(2) 0.013(2)
O2 0.051(3) 0.063(3) 0.069(3) 0.022(3) -0.008(2) -0.003(2)
C3C 0.050(4) 0.062(4) 0.048(4) -0.020(3) -0.012(3) 0.023(3)
C4C 0.051(4) 0.055(4) 0.049(4) -0.016(3) -0.013(3) 0.027(3)
C5C 0.037(3) 0.053(4) 0.046(3) -0.002(3) -0.012(3) 0.017(3)
C31 0.050(4) 0.056(4) 0.058(4) 0.017(3) -0.011(3) 0.015(3)
C32 0.052(4) 0.095(6) 0.063(5) -0.001(4) -0.006(4) 0.021(4)
C33 0.099(6) 0.051(4) 0.051(4) -0.014(3) -0.019(4) 0.013(4)
C34 0.088(6) 0.103(7) 0.061(5) -0.019(5) 0.001(4) -0.019(5)
C35 0.053(5) 0.087(8) 0.058(6) -0.003(5) -0.004(4) 0.001(5)
C36 0.058(5) 0.139(9) 0.076(5) -0.016(6) -0.005(4) 0.008(5)
C41 0.059(4) 0.064(5) 0.056(4) -0.008(4) -0.008(3) -0.013(4)
C42 0.057(4) 0.094(6) 0.072(5) -0.010(5) -0.005(4) 0.019(4)
C43 0.074(5) 0.064(5) 0.148(9) 0.000(6) -0.026(6) 0.030(5)
C44 0.108(7) 0.123(8) 0.084(6) 0.000(6) -0.035(5) 0.055(7)
C45 0.070(5) 0.131(8) 0.089(6) -0.012(6) -0.012(5) 0.020(6)
C46 0.097(7) 0.223(15) 0.117(8) -0.070(9) -0.059(7) 0.075(9)
C2D 0.035(3) 0.051(4) 0.040(3) -0.005(3) -0.005(3) 0.012(3)
S1D 0.0411(9) 0.0635(11) 0.0530(10) -0.0150(9) -0.0152(7) 0.0178(8)
C3D 0.054(4) 0.053(4) 0.075(5) -0.015(4) -0.019(4) 0.014(3)
C4D 0.055(4) 0.058(5) 0.085(5) -0.023(4) -0.026(4) 0.010(4)
C5D 0.037(3) 0.048(4) 0.048(3) 0.003(3) -0.004(3) -0.005(3)
C2E 0.045(3) 0.053(4) 0.043(3) -0.003(3) 0.001(3) -0.006(3)
S1E 0.075(2) 0.088(3) 0.092(3) -0.053(2) -0.042(2) 0.023(2)
S1E* 0.041(3) 0.162(9) 0.070(5) -0.050(5) -0.003(3) 0.033(4)

loop_
_atom_site_label
_atom_site_type_symbol
_atom_site_fract_x
_atom_site_fract_y
_atom_site_fract_z
_atom_site_U_iso_or_equiv
_atom_site_thermal_displace_type
_atom_site_occupancy
_atom_site_calc_flag
_atom_site_refinement_flags
_atom_site_disorder_group
S1A S 0.31271(11) 0.8266(2) -0.17574(8) 0.0540(5) Uani 1 d . .
C2A C 0.3683(4) 0.6740(7) -0.1428(2) 0.0413(14) Uani 1 d . .
C3A C 0.3327(4) 0.5343(7) -0.1591(2) 0.0452(15) Uani 1 d . .
H3A H 0.3544(4) 0.4376(7) -0.1472(2) 0.054 Uiso 1 calc R .
C4A C 0.2600(4) 0.5503(9) -0.1957(3) 0.054(2) Uani 1 d . .
H4A H 0.2279(4) 0.4658(9) -0.2098(3) 0.064 Uiso 1 calc R .
C5A C 0.2418(4) 0.7009(8) -0.2083(3) 0.055(2) Uani 1 d . .
H5A H 0.1958(4) 0.7324(8) -0.2320(3) 0.066 Uiso 1 calc R .
C2B C 0.4408(4) 0.7061(7) -0.1047(2) 0.0404(14) Uani 1 d . .
S1B S 0.51145(10) 0.5571(2) -0.08461(7) 0.0487(5) Uani 1 d . .
C3B C 0.4651(4) 0.8435(8) -0.0807(3) 0.049(2) Uani 1 d . .
H3B H 0.4351(4) 0.9371(8) -0.0867(3) 0.059 Uiso 1 calc R .
C4B C 0.5400(4) 0.8322(8) -0.0458(3) 0.050(2) Uani 1 d . .
H4B H 0.5637(4) 0.9166(8) -0.0259(3) 0.060 Uiso 1 calc R .
C5B C 0.5745(4) 0.6834(7) -0.0442(2) 0.0437(15) Uani 1 d . .
C2C C 0.6519(4) 0.6342(8) -0.0122(3) 0.049(2) Uani 1 d . .
S1C S 0.70020(9) 0.7753(2) 0.03437(6) 0.0407(4) Uani 1 d . .
O1 O 0.6409(2) 0.8065(5) 0.0801(2) 0.0450(10) Uani 1 d . .
O2 O 0.7344(3) 0.9058(6) 0.0042(2) 0.0610(13) Uani 1 d . .
C3C C 0.6937(4) 0.4934(8) -0.0053(3) 0.054(2) Uani 1 d . .
C4C C 0.7701(4) 0.5017(8) 0.0341(3) 0.052(2) Uani 1 d . .
C5C C 0.7833(4) 0.6455(8) 0.0583(2) 0.045(2) Uani 1 d . .
C31 C 0.6669(4) 0.3370(8) -0.0359(3) 0.055(2) Uani 1 d . .
H31A H 0.6859(4) 0.2482(8) -0.0130(3) 0.066 Uiso 1 calc R .
H31B H 0.6037(4) 0.3322(8) -0.0398(3) 0.066 Uiso 1 calc R .
C32 C 0.7067(5) 0.3280(10) -0.0926(3) 0.070(2) Uani 1 d . .
H32A H 0.7696(5) 0.3396(10) -0.0889(3) 0.084 Uiso 1 calc R .
H32B H 0.6847(5) 0.4128(10) -0.1163(3) 0.084 Uiso 1 calc R .
C33 C 0.6852(5) 0.1700(8) -0.1209(3) 0.067(2) Uani 1 d . .
H33A H 0.7248(5) 0.1549(8) -0.1525(3) 0.080 Uiso 1 calc R .
H33B H 0.6969(5) 0.0872(8) -0.0934(3) 0.080 Uiso 1 calc R .
C34 C 0.5941(5) 0.1514(11) -0.1426(3) 0.084(3) Uani 1 d D .
H34A H 0.5548(5) 0.1923(11) -0.1140(3) 0.101 Uiso 0.78 calc PR 1
H34B H 0.5821(5) 0.0400(11) -0.1463(3) 0.101 Uiso 0.78 calc PR 1
H341 H 0.5679(5) 0.2542(11) -0.1379(3) 0.101 Uiso 0.22 calc PR 2
H342 H 0.5660(5) 0.0842(11) -0.1148(3) 0.101 Uiso 0.22 calc PR 2
C35 C 0.5718(5) 0.2283(12) -0.1984(3) 0.066(3) Uani 0.78 d PD 1
H35A H 0.6157(5) 0.1994(12) -0.2261(3) 0.079 Uiso 0.78 calc PR 1
H35B H 0.5745(5) 0.3413(12) -0.1935(3) 0.079 Uiso 0.78 calc PR 1
C35* C 0.5599(16) 0.0945(28) -0.1992(8) 0.068(9) Uiso 0.22 d PD 2
H351 H 0.5431(16) -0.0148(28) -0.1955(8) 0.082 Uiso 0.22 calc PR 2
H352 H 0.6067(16) 0.0998(28) -0.2268(8) 0.082 Uiso 0.22 calc PR 2
C36 C 0.4831(4) 0.1857(12) -0.2219(3) 0.091(3) Uani 1 d GD .
H36A H 0.4734(4) 0.2390(12) -0.2575(3) 0.109 Uiso 0.78 calc PR 1
H36B H 0.4390(4) 0.2164(12) -0.1952(3) 0.109 Uiso 0.78 calc PR 1
H36C H 0.4802(4) 0.0743(12) -0.2279(3) 0.109 Uiso 0.78 calc PR 1
H361 H 0.4648(4) 0.1426(12) -0.2579(3) 0.109 Uiso 0.22 calc PR 2
H362 H 0.4995(4) 0.2935(12) -0.2268(3) 0.109 Uiso 0.22 calc PR 2
H362 H 0.4358(4) 0.1792(12) -0.1954(3) 0.109 Uiso 0.22 calc PR 2
C41 C 0.8245(4) 0.3500(8) 0.0507(3) 0.060(2) Uani 1 d . .
H41A H 0.8475(4) 0.3611(8) 0.0893(3) 0.072 Uiso 1 calc R .
H41B H 0.7865(4) 0.2589(8) 0.0498(3) 0.072 Uiso 1 calc R .
C42 C 0.8968(5) 0.3269(10) 0.0112(3) 0.074(2) Uani 1 d . .
H42A H 0.9324(5) 0.4211(10) 0.0099(3) 0.089 Uiso 1 calc R .
H42B H 0.8737(5) 0.3075(10) -0.0269(3) 0.089 Uiso 1 calc R .
C43 C 0.9540(6) 0.1860(10) 0.0305(5) 0.096(3) Uani 1 d . .
H43A H 0.9160(6) 0.1009(10) 0.0421(5) 0.115 Uiso 1 calc R .
H43B H 0.9876(6) 0.1495(10) -0.0018(5) 0.115 Uiso 1 calc R .
C44 C 1.0144(6) 0.2239(13) 0.0779(4) 0.105(3) Uani 1 d . .
H44A H 0.9801(6) 0.2375(13) 0.1121(4) 0.126 Uiso 1 calc R .
H44B H 1.0416(6) 0.3241(13) 0.0696(4) 0.126 Uiso 1 calc R .
C45 C 1.0849(5) 0.1092(13) 0.0908(4) 0.097(3) Uani 1 d . .
H45A H 1.0592(5) 0.0104(13) 0.1026(4) 0.116 Uiso 1 calc R .
H45B H 1.1187(5) 0.0903(13) 0.0567(4) 0.116 Uiso 1 calc R .
C46 C 1.1426(7) 0.1686(16) 0.1364(4) 0.146(6) Uani 1 d G .
H46A H 1.1878(7) 0.0931(16) 0.1442(4) 0.175 Uiso 1 calc R .
H46B H 1.1092(7) 0.1860(16) 0.1703(4) 0.175 Uiso 1 calc R .
H46C H 1.1687(7) 0.2657(16) 0.1245(4) 0.175 Uiso 1 calc R .
C2D C 0.8442(4) 0.7084(7) 0.1007(2) 0.0422(15) Uani 1 d . .
S1D S 0.94022(10) 0.6144(2) 0.12043(7) 0.0526(5) Uani 1 d . .
C3D C 0.8332(4) 0.8390(8) 0.1332(3) 0.061(2) Uani 1 d . .
H3D H 0.7852(4) 0.9054(8) 0.1294(3) 0.073 Uiso 1 calc R .
C4D C 0.9012(4) 0.8643(9) 0.1730(3) 0.066(2) Uani 1 d . .
H4D H 0.9027(4) 0.9492(9) 0.1980(3) 0.079 Uiso 1 calc R .
C5D C 0.9651(4) 0.7515(8) 0.1715(3) 0.0441(15) Uani 1 d . .
C2E C 1.0413(3) 0.7377(6) 0.2057(2) 0.047(2) Uani 1 d D .
S1E S 1.0624(3) 0.8544(6) 0.2629(2) 0.085(2) Uani 0.66 d PD 3
C3E C 1.1090(6) 0.6367(11) 0.2011(5) 0.035(3) Uiso 0.66 d PD 3
HC3E H 1.1116(6) 0.5654(11) 0.1711(5) 0.042 Uiso 0.66 calc PR 3
C4E C 1.1761(7) 0.6427(13) 0.2435(5) 0.065(4) Uiso 0.66 d PD 3
HC4E H 1.2227(7) 0.5731(13) 0.2472(5) 0.078 Uiso 0.66 calc PR 3
C5E C 1.1603(5) 0.7675(13) 0.2774(5) 0.061(3) Uiso 0.66 d PD 3
HC5E H 1.1989(5) 0.8022(13) 0.3057(5) 0.074 Uiso 0.66 calc PR 3
S1E* S 1.1279(4) 0.6195(11) 0.1923(4) 0.091(3) Uani 0.34 d PD 4
C3E* C 1.0584(14) 0.8079(26) 0.2563(5) 0.035(7) Uiso 0.34 d PD 4
H3E* H 1.0171(14) 0.8766(26) 0.2711(5) 0.042 Uiso 0.34 calc PR 4
C4E* C 1.1368(12) 0.7809(29) 0.2879(8) 0.063(7) Uiso 0.34 d PD 4
H4E* H 1.1525(12) 0.8126(29) 0.3246(8) 0.076 Uiso 0.34 calc PR 4
C5E* C 1.1822(12) 0.6961(26) 0.2495(7) 0.056(6) Uiso 0.34 d PD 4
H5E* H 1.2420(12) 0.6800(26) 0.2544(7) 0.068 Uiso 0.34 calc PR 4

loop_
_atom_type_symbol
_atom_type_description
_atom_type_scat_dispersion_real
_atom_type_scat_dispersion_imag
_atom_type_scat_source
S S 0.1246 0.1234 'International Tables Vol C Tables 4.2.6.8 and 6.1.1.4'
O O 0.0106 0.0060 'International Tables Vol C Tables 4.2.6.8 and 6.1.1.4'
C C 0.0033 0.0016 'International Tables Vol C Tables 4.2.6.8 and 6.1.1.4'
H H 0.0000 0.0000 'International Tables Vol C Tables 4.2.6.8 and 6.1.1.4'

loop_
_geom_angle_atom_site_label_1
_geom_angle_atom_site_label_2
_geom_angle_atom_site_label_3
_geom_angle
C5A S1A C2A 92.0(3)
C3A C2A C2B 129.9(5)
C3A C2A S1A 109.8(4)
C2B C2A S1A 120.3(5)
C2A C3A C4A 113.4(6)
C5A C4A C3A 112.9(6)
C4A C5A S1A 111.9(5)
C3B C2B C2A 129.0(5)
C3B C2B S1B 110.7(4)
C2A C2B S1B 120.2(5)
C5B S1B C2B 92.1(3)
C2B C3B C4B 113.8(6)
C5B C4B C3B 113.0(6)
C4B C5B C2C 126.2(6)
C4B C5B S1B 110.4(4)
C2C C5B S1B 123.4(5)
C3C C2C C5B 133.5(6)
C3C C2C S1C 109.3(4)
C5B C2C S1C 116.8(5)
O2 S1C O1 117.7(3)
O2 S1C C5C 112.3(3)
O1 S1C C5C 109.7(3)
O2 S1C C2C 112.1(3)
O1 S1C C2C 108.7(3)
C5C S1C C2C 93.6(3)
C2C C3C C4C 113.3(6)
C2C C3C C31 124.9(5)
C4C C3C C31 121.7(5)
C5C C4C C3C 114.4(5)
C5C C4C C41 123.7(5)
C3C C4C C41 121.5(6)
C4C C5C C2D 134.8(5)
C4C C5C S1C 109.1(4)
C2D C5C S1C 115.9(5)
C32 C31 C3C 110.5(6)
C31 C32 C33 110.4(7)
C34 C33 C32 115.9(6)
C33 C34 C35 117.1(6)
C33 C34 C35* 130.8(12)
C34 C35 C36 114.1(6)
C34 C35* C36 114.2(7)
C42 C41 C4C 110.6(6)
C41 C42 C43 110.3(7)
C44 C43 C42 113.4(8)
C43 C44 C45 117.3(8)
C46 C45 C44 110.6(9)
C3D C2D C5C 127.0(5)
C3D C2D S1D 109.8(4)
C5C C2D S1D 123.1(4)
C5D S1D C2D 93.0(3)
C2D C3D C4D 113.7(6)
C5D C4D C3D 113.3(6)
C4D C5D C2E 128.8(6)
C4D C5D S1D 110.1(4)
C2E C5D S1D 121.0(4)
C3E* C2E C5D 127.7(10)
C3E C2E C5D 129.5(6)
C3E C2E S1E 107.3(6)
C5D C2E S1E 123.3(4)
C3E* C2E S1E* 106.4(10)
C5D C2E S1E* 125.8(4)
C2E S1E C5E 93.6(5)
C2E C3E C4E 117.9(9)
C5E C4E C3E 107.9(10)
C4E C5E S1E 112.8(8)
C2E S1E* C5E* 90.1(8)
C2E C3E* C4E* 122.6(16)
C5E* C4E* C3E* 100.2(18)
C4E* C5E* S1E* 118.7(15)

loop_
_geom_bond_atom_site_label_1
_geom_bond_atom_site_label_2
_geom_bond_distance
S1A C5A 1.699(7)
S1A C2A 1.730(6)
C2A C3A 1.362(8)
C2A C2B 1.441(8)
C3A C4A 1.402(8)
C4A C5A 1.345(10)
C2B C3B 1.349(8)
C2B S1B 1.729(6)
S1B C5B 1.721(6)
C3B C4B 1.401(8)
C4B C5B 1.373(9)
C5B C2C 1.456(8)
C2C C3C 1.367(9)
C2C S1C 1.778(7)
S1C O2 1.420(5)
S1C O1 1.435(4)
S1C C5C 1.770(6)
C3C C4C 1.482(8)
C3C C31 1.566(9)
C4C C5C 1.363(9)
C4C C41 1.583(9)
C5C C2D 1.457(8)
C31 C32 1.468(9)
C32 C33 1.534(10)
C33 C34 1.487(10)
C34 C35 1.497(2)
C34 C35* 1.499(2)
C35 C36 1.502(2)
C35* C36 1.500(2)
C41 C42 1.463(10)
C42 C43 1.549(10)
C43 C44 1.473(12)
C44 C45 1.482(11)
C45 C46 1.469(12)
C2D C3D 1.359(9)
C2D S1D 1.730(6)
S1D C5D 1.712(6)
C3D C4D 1.406(9)
C4D C5D 1.371(9)
C5D C2E 1.412(7)
C2E C3E* 1.351(2)
C2E C3E 1.351(2)
C2E S1E 1.696(2)
C2E S1E* 1.695(2)
S1E C5E 1.700(2)
C3E C4E 1.421(2)
C4E C5E 1.350(2)
S1E* C5E* 1.700(2)
C3E* C4E* 1.420(2)
C4E* C5E* 1.350(2)

loop_
_geom_torsion_atom_site_label_1
_geom_torsion_atom_site_label_2
_geom_torsion_atom_site_label_3
_geom_torsion_atom_site_label_4
_geom_torsion
C5A S1A C2A C3A 1.8(5)
C5A S1A C2A C2B -178.3(5)
C2B C2A C3A C4A 178.0(6)
S1A C2A C3A C4A -2.2(7)
C2A C3A C4A C5A 1.5(9)
C3A C4A C5A S1A -0.1(8)
C2A S1A C5A C4A -1.0(6)
C3A C2A C2B C3B -166.2(7)
S1A C2A C2B C3B 13.9(9)
C3A C2A C2B S1B 14.5(9)
S1A C2A C2B S1B -165.3(3)
C3B C2B S1B C5B -0.7(5)
C2A C2B S1B C5B 178.7(5)
C2A C2B C3B C4B -179.6(6)
S1B C2B C3B C4B -0.2(7)
C2B C3B C4B C5B 1.3(9)
C3B C4B C5B C2C 179.8(6)
C3B C4B C5B S1B -1.8(7)
C2B S1B C5B C4B 1.4(5)
C2B S1B C5B C2C 179.9(5)
C4B C5B C2C C3C 178.9(7)
S1B C5B C2C C3C 0.6(11)
C4B C5B C2C S1C 6.3(9)
S1B C5B C2C S1C -171.9(4)
C3C C2C S1C O2 120.8(5)
C5B C2C S1C O2 -64.9(5)
C3C C2C S1C O1 -107.3(5)
C5B C2C S1C O1 67.0(5)
C3C C2C S1C C5C 4.9(5)
C5B C2C S1C C5C 179.2(5)
C5B C2C C3C C4C -178.0(7)
S1C C2C C3C C4C -5.0(7)
C5B C2C C3C C31 3.1(12)
S1C C2C C3C C31 176.1(5)
C2C C3C C4C C5C 2.6(9)
C31 C3C C4C C5C -178.5(6)
C2C C3C C4C C41 176.5(6)
C31 C3C C4C C41 -4.6(10)
C3C C4C C5C C2D 175.8(7)
C41 C4C C5C C2D 2.0(12)
C3C C4C C5C S1C 1.2(8)
C41 C4C C5C S1C -172.6(5)
O2 S1C C5C C4C -119.1(5)
O1 S1C C5C C4C 108.0(5)
C2C S1C C5C C4C -3.4(5)
O2 S1C C5C C2D 65.1(5)
O1 S1C C5C C2D -67.8(5)
C2C S1C C5C C2D -179.2(5)
C2C C3C C31 C32 85.3(8)
C4C C3C C31 C32 -93.5(7)
C3C C31 C32 C33 176.3(5)
C31 C32 C33 C34 74.0(8)
C32 C33 C34 C35 78.5(10)
C32 C33 C34 C35* 131.4(16)
C33 C34 C35 C36 171.6(8)
C35* C34 C35 C36 49.9(13)
C33 C34 C35* C36 -139.6(15)
C35 C34 C35* C36 -50.0(13)
C34 C35* C36 C35 49.9(13)
C34 C35 C36 C35* -49.9(13)
C5C C4C C41 C42 -95.9(8)
C3C C4C C41 C42 90.8(8)
C4C C41 C42 C43 175.6(6)
C41 C42 C43 C44 -78.4(10)
C42 C43 C44 C45 -166.8(9)
C43 C44 C45 C46 176.3(10)
C4C C5C C2D C3D -158.0(8)
S1C C5C C2D C3D 16.4(9)
C4C C5C C2D S1D 17.1(11)
S1C C5C C2D S1D -168.5(3)
C3D C2D S1D C5D -0.4(5)
C5C C2D S1D C5D -176.3(5)
C5C C2D C3D C4D 176.2(6)
S1D C2D C3D C4D 0.5(8)
C2D C3D C4D C5D -0.3(10)
C3D C4D C5D C2E -178.7(7)
C3D C4D C5D S1D 0.0(8)
C2D S1D C5D C4D 0.2(6)
C2D S1D C5D C2E 179.1(5)
C4D C5D C2E C3E* 18.0(17)
S1D C5D C2E C3E* -160.6(14)
C4D C5D C2E C3E -172.7(9)
S1D C5D C2E C3E 8.7(11)
C4D C5D C2E S1E 7.4(11)
S1D C5D C2E S1E -171.2(4)
C4D C5D C2E S1E* -165.8(8)
S1D C5D C2E S1E* 15.6(9)
C3E* C2E S1E C5E 60.5(60)
C3E C2E S1E C5E 1.0(9)
C5D C2E S1E C5E -179.1(7)
S1E* C2E S1E C5E -4.9(8)
C3E* C2E C3E C4E -5.3(16)
C5D C2E C3E C4E -176.7(9)
S1E C2E C3E C4E 3.2(13)
S1E* C2E C3E C4E 124.8(68)
C2E C3E C4E C5E -6.9(16)
C3E C4E C5E S1E 7.3(15)
C2E S1E C5E C4E -5.1(11)
C3E* C2E S1E* C5E* -7.7(15)
C3E C2E S1E* C5E* -58.9(60)
C5D C2E S1E* C5E* 175.4(10)
S1E C2E S1E* C5E* 1.4(10)
C3E C2E C3E* C4E* 6.3(26)
C5D C2E C3E* C4E* 177.9(17)
S1E C2E C3E* C4E* -116.4(74)
S1E* C2E C3E* C4E* 1.1(26)
C2E C3E* C4E* C5E* 8.2(31)
C3E* C4E* C5E* S1E* -14.5(28)
C2E S1E* C5E* C4E* 14.5(22)
